data_7220997
loop_
_publ_author_name
'Havlik, Ales'
'Lama\<c, Martin'
'Pinkas, Jiri'
'R\%u\<zi\<cka, Ale\<s'
'Horacek, Michal'

_publ_section_title
;
 Mixed Amido-cyclopentadienyl Group 4 Metal Complexes
;
_journal_name_full 'RSC Adv.'
_journal_paper_doi 10.1039/C5RA07742G
_journal_year 2015
_chemical_formula_moiety 'C36 H50 Cl2 N4 Zr2'
_chemical_formula_sum 'C36 H50 Cl2 N4 Zr2'
_chemical_formula_weight 792.14
_chemical_name_systematic
; 
 ? 
;
_space_group_IT_number 2
_symmetry_cell_setting triclinic
_symmetry_space_group_name_Hall '-P 1'
_symmetry_space_group_name_H-M 'P -1'
_atom_sites_solution_hydrogens geom
_atom_sites_solution_primary direct
_atom_sites_solution_secondary difmap
_audit_creation_method SHELXL-97
_audit_update_record
;
2015-06-22 deposited with the CCDC.
2015-07-02 downloaded from the CCDC.
;
_cell_angle_alpha 90.892(13)
_cell_angle_beta 90.032(11)
_cell_angle_gamma 105.131(12)
_cell_formula_units_Z 2
_cell_length_a 10.7960(11)
_cell_length_b 11.405(2)
_cell_length_c 14.398(3)
_cell_measurement_reflns_used 20105
_cell_measurement_temperature 150(1)
_cell_measurement_theta_max 25.6
_cell_measurement_theta_min 1
_cell_volume 1711.1(5)
_computing_cell_refinement 'COLLECT and DENZO'
_computing_data_collection 'COLLECT (Hooft, 1998) and DENZO (Otwinowski & Minor, 1997)'
_computing_data_reduction 'COLLECT and DENZO'
_computing_molecular_graphics 'PLATON (Spek, 2003)'
_computing_publication_material 'SHELXL-97 (Sheldrick, 2008)'
_computing_structure_refinement 'SHELXL-97 (Sheldrick, 1997)'
_computing_structure_solution 'SIR92 (Altomare et al., 1994)'
_diffrn_ambient_temperature 150(1)
_diffrn_detector_area_resol_mean 9.091
_diffrn_measured_fraction_theta_full 0.993
_diffrn_measured_fraction_theta_max 0.993
_diffrn_measurement_device_type 'Bruker Nonius KappaCCD area detector'
_diffrn_measurement_method '\f and \w scans to fill the Ewald sphere'
_diffrn_radiation_monochromator graphite
_diffrn_radiation_source 'fine-focus sealed tube'
_diffrn_radiation_type MoK\a
_diffrn_radiation_wavelength 0.71073
_diffrn_reflns_av_R_equivalents 0.0985
_diffrn_reflns_av_sigmaI/netI 0.0835
_diffrn_reflns_limit_h_max 13
_diffrn_reflns_limit_h_min -12
_diffrn_reflns_limit_k_max 13
_diffrn_reflns_limit_k_min -13
_diffrn_reflns_limit_l_max 17
_diffrn_reflns_limit_l_min -17
_diffrn_reflns_number 20051
_diffrn_reflns_theta_full 25.60
_diffrn_reflns_theta_max 25.60
_diffrn_reflns_theta_min 1.85
_diffrn_standards_number 0
_exptl_absorpt_coefficient_mu 0.797
_exptl_absorpt_correction_T_max 0.954
_exptl_absorpt_correction_T_min 0.937
_exptl_absorpt_correction_type integration
_exptl_absorpt_process_details
;
Gaussian integration (Coppens, 1970)
;
_exptl_crystal_colour orange
_exptl_crystal_density_diffrn 1.537
_exptl_crystal_density_method 'not measured'
_exptl_crystal_description block
_exptl_crystal_F_000 816
_exptl_crystal_size_max 0.13
_exptl_crystal_size_mid 0.12
_exptl_crystal_size_min 0.12
_refine_diff_density_max 2.265
_refine_diff_density_min -0.891
_refine_diff_density_rms 0.156
_refine_ls_extinction_method none
_refine_ls_goodness_of_fit_ref 1.225
_refine_ls_hydrogen_treatment constr
_refine_ls_matrix_type full
_refine_ls_number_parameters 397
_refine_ls_number_reflns 6396
_refine_ls_number_restraints 0
_refine_ls_restrained_S_all 1.225
_refine_ls_R_factor_all 0.1125
_refine_ls_R_factor_gt 0.0774
_refine_ls_shift/su_max 0.000
_refine_ls_shift/su_mean 0.000
_refine_ls_structure_factor_coef Fsqd
_refine_ls_weighting_details 'calc w=1/[\s^2^(Fo^2^)+(0.0000P)^2^+20.5593P] where P=(Fo^2^+2Fc^2^)/3'
_refine_ls_weighting_scheme calc
_refine_ls_wR_factor_gt 0.1587
_refine_ls_wR_factor_ref 0.1731
_reflns_number_gt 4748
_reflns_number_total 6396
_reflns_threshold_expression >2sigma(I)
_cod_data_source_file c5ra07742g2.cif
_cod_data_source_block 15
_cod_database_code 7220997

loop_
_symmetry_equiv_pos_as_xyz
'x, y, z'
'-x, -y, -z'

loop_
_atom_site_label
_atom_site_type_symbol
_atom_site_fract_x
_atom_site_fract_y
_atom_site_fract_z
_atom_site_U_iso_or_equiv
_atom_site_adp_type
_atom_site_occupancy
_atom_site_symmetry_multiplicity
_atom_site_calc_flag
_atom_site_refinement_flags
Zr1 Zr 0.83933(8) 0.69692(7) 0.23433(6) 0.0176(2) Uani 1 1 d .
Zr2 Zr 0.66977(7) 0.89185(7) 0.25217(6) 0.0160(2) Uani 1 1 d .
Cl1 Cl 1.0265(2) 0.7454(2) 0.12507(16) 0.0301(5) Uani 1 1 d .
Cl2 Cl 0.7656(2) 1.0501(2) 0.37466(16) 0.0297(5) Uani 1 1 d .
N1 N 0.7367(7) 0.7735(6) 0.3326(5) 0.0181(15) Uani 1 1 d .
N3 N 0.7473(6) 0.7958(6) 0.1497(5) 0.0197(15) Uani 1 1 d .
C22 C 0.8153(9) 0.4872(8) 0.3161(7) 0.026(2) Uani 1 1 d .
N4 N 0.7756(6) 1.0558(6) 0.1489(5) 0.0199(15) Uani 1 1 d .
C36 C 0.4766(10) 1.1028(9) 0.3238(7) 0.035(2) Uani 1 1 d .
H36A H 0.4808 1.1600 0.2750 0.041 Uiso 1 1 d R
H36B H 0.5514 1.1287 0.3627 0.041 Uiso 1 1 d R
H36C H 0.4012 1.0981 0.3603 0.041 Uiso 1 1 d R
C10 C 0.7535(8) 0.8094(8) 0.0525(6) 0.0201(18) Uani 1 1 d .
C23 C 0.6946(8) 0.4980(7) 0.2831(6) 0.0216(18) Uani 1 1 d .
H23 H 0.6279 0.5084 0.3205 0.026 Uiso 1 1 d R
C32 C 0.4742(8) 0.9521(9) 0.1861(6) 0.025(2) Uani 1 1 d .
H32 H 0.4883 1.0095 0.1394 0.030 Uiso 1 1 d R
C29 C 0.4381(8) 0.7725(8) 0.2606(7) 0.0231(19) Uani 1 1 d .
N2 N 1.0222(7) 0.8055(7) 0.3444(5) 0.0261(17) Uani 1 1 d .
C30 C 0.4512(8) 0.8671(9) 0.3285(6) 0.026(2) Uani 1 1 d .
C11 C 0.7532(8) 0.9170(8) 0.0064(6) 0.026(2) Uani 1 1 d .
C35 C 0.4377(9) 0.8545(9) 0.4323(6) 0.031(2) Uani 1 1 d .
H35A H 0.4098 0.7700 0.4474 0.038 Uiso 1 1 d R
H35B H 0.3750 0.8951 0.4533 0.038 Uiso 1 1 d R
H35C H 0.5184 0.8905 0.4623 0.038 Uiso 1 1 d R
C14 C 0.7585(9) 0.7103(9) -0.0998(6) 0.029(2) Uani 1 1 d .
H14 H 0.7604 0.6412 -0.1343 0.034 Uiso 1 1 d R
C1 C 0.7413(8) 0.7408(8) 0.4247(6) 0.0226(19) Uani 1 1 d .
C16 C 0.7406(9) 1.0352(8) 0.0533(7) 0.028(2) Uani 1 1 d .
H16A H 0.7915 1.1027 0.0182 0.034 Uiso 1 1 d R
H16B H 0.6517 1.0374 0.0475 0.034 Uiso 1 1 d R
C26 C 1.0230(9) 0.4605(9) 0.2373(9) 0.044(3) Uani 1 1 d .
H26A H 1.0165 0.3752 0.2422 0.053 Uiso 1 1 d R
H26B H 1.0718 0.5033 0.2889 0.053 Uiso 1 1 d R
H26C H 1.0651 0.4900 0.1804 0.053 Uiso 1 1 d R
C2 C 0.8601(9) 0.7820(8) 0.4737(6) 0.0242(19) Uani 1 1 d .
C17 C 0.9187(9) 1.0734(9) 0.1549(7) 0.032(2) Uani 1 1 d .
H17A H 0.9387 0.9991 0.1364 0.038 Uiso 1 1 d R
H17B H 0.9478 1.0945 0.2174 0.038 Uiso 1 1 d R
H17C H 0.9608 1.1372 0.1141 0.038 Uiso 1 1 d R
C15 C 0.7559(8) 0.7085(9) -0.0050(6) 0.028(2) Uani 1 1 d .
H15 H 0.7554 0.6358 0.0234 0.034 Uiso 1 1 d R
C25 C 0.8534(9) 0.4620(8) 0.0583(7) 0.033(2) Uani 1 1 d .
H25A H 0.8982 0.5383 0.0323 0.039 Uiso 1 1 d R
H25B H 0.7780 0.4267 0.0218 0.039 Uiso 1 1 d R
H25C H 0.9084 0.4081 0.0580 0.039 Uiso 1 1 d R
C19 C 0.6920(8) 0.4926(7) 0.1854(6) 0.0225(19) Uani 1 1 d .
C34 C 0.3952(8) 0.6395(8) 0.2779(7) 0.029(2) Uani 1 1 d .
H34A H 0.3351 0.6014 0.2304 0.035 Uiso 1 1 d R
H34B H 0.3546 0.6256 0.3375 0.035 Uiso 1 1 d R
H34C H 0.4678 0.6056 0.2765 0.035 Uiso 1 1 d R
C13 C 0.7578(9) 0.8193(10) -0.1453(6) 0.032(2) Uani 1 1 d .
H13 H 0.7586 0.8235 -0.2097 0.039 Uiso 1 1 d R
C24 C 0.5737(9) 0.4737(9) 0.1254(7) 0.033(2) Uani 1 1 d .
H24A H 0.4992 0.4386 0.1619 0.040 Uiso 1 1 d R
H24B H 0.5786 0.4200 0.0743 0.040 Uiso 1 1 d R
H24C H 0.5678 0.5504 0.1021 0.040 Uiso 1 1 d R
C31 C 0.4712(9) 0.9793(8) 0.2809(7) 0.027(2) Uani 1 1 d .
C27 C 0.8438(10) 0.4623(9) 0.4143(7) 0.039(3) Uani 1 1 d .
H27A H 0.7997 0.3803 0.4294 0.047 Uiso 1 1 d R
H27B H 0.8155 0.5175 0.4549 0.047 Uiso 1 1 d R
H27C H 0.9345 0.4737 0.4219 0.047 Uiso 1 1 d R
C21 C 0.8894(9) 0.4808(8) 0.2360(7) 0.029(2) Uani 1 1 d .
C3 C 0.8688(10) 0.7511(9) 0.5661(6) 0.033(2) Uani 1 1 d .
H3 H 0.9460 0.7793 0.5980 0.039 Uiso 1 1 d R
C5 C 0.6470(10) 0.6414(9) 0.5641(7) 0.033(2) Uani 1 1 d .
H5 H 0.5755 0.5946 0.5945 0.040 Uiso 1 1 d R
C7 C 0.9720(9) 0.8636(8) 0.4263(6) 0.027(2) Uani 1 1 d .
H7A H 1.0411 0.8910 0.4710 0.033 Uiso 1 1 d R
H7B H 0.9471 0.9347 0.4053 0.033 Uiso 1 1 d R
C8 C 1.1174(9) 0.9077(8) 0.3012(7) 0.030(2) Uani 1 1 d .
H8A H 1.1702 0.9559 0.3488 0.037 Uiso 1 1 d R
H8B H 1.0736 0.9571 0.2677 0.037 Uiso 1 1 d R
H8C H 1.1701 0.8760 0.2592 0.037 Uiso 1 1 d R
C28 C 0.4539(8) 0.8285(9) 0.1716(7) 0.028(2) Uani 1 1 d .
C6 C 0.6363(9) 0.6708(8) 0.4727(7) 0.028(2) Uani 1 1 d .
H6 H 0.5570 0.6453 0.4431 0.034 Uiso 1 1 d R
C20 C 0.8151(8) 0.4828(7) 0.1565(7) 0.0234(19) Uani 1 1 d .
C18 C 0.7551(11) 1.1769(9) 0.1752(8) 0.042(3) Uani 1 1 d .
H18A H 0.8078 1.2382 0.1368 0.050 Uiso 1 1 d R
H18B H 0.7797 1.1939 0.2391 0.050 Uiso 1 1 d R
H18C H 0.6667 1.1767 0.1674 0.050 Uiso 1 1 d R
C12 C 0.7570(8) 0.9192(10) -0.0911(7) 0.031(2) Uani 1 1 d .
H12 H 0.7576 0.9914 -0.1205 0.037 Uiso 1 1 d R
C33 C 0.4313(10) 0.7581(9) 0.0808(7) 0.036(2) Uani 1 1 d .
H33A H 0.3412 0.7360 0.0663 0.043 Uiso 1 1 d R
H33B H 0.4605 0.6859 0.0866 0.043 Uiso 1 1 d R
H33C H 0.4776 0.8069 0.0319 0.043 Uiso 1 1 d R
C9 C 1.0885(10) 0.7225(9) 0.3802(8) 0.039(3) Uani 1 1 d .
H9A H 1.1219 0.6851 0.3292 0.047 Uiso 1 1 d R
H9B H 1.0299 0.6611 0.4150 0.047 Uiso 1 1 d R
H9C H 1.1578 0.7649 0.4198 0.047 Uiso 1 1 d R
C4 C 0.7632(10) 0.6805(10) 0.6113(7) 0.036(2) Uani 1 1 d .
H4 H 0.7699 0.6581 0.6726 0.043 Uiso 1 1 d R

loop_
_atom_site_aniso_label
_atom_site_aniso_U_11
_atom_site_aniso_U_22
_atom_site_aniso_U_33
_atom_site_aniso_U_23
_atom_site_aniso_U_13
_atom_site_aniso_U_12
Zr1 0.0150(4) 0.0154(4) 0.0225(5) 0.0004(3) 0.0009(3) 0.0039(3)
Zr2 0.0132(4) 0.0150(4) 0.0202(4) -0.0014(3) -0.0024(3) 0.0045(3)
Cl1 0.0271(12) 0.0321(12) 0.0289(12) -0.0010(10) 0.0075(10) 0.0035(10)
Cl2 0.0275(12) 0.0288(12) 0.0329(13) -0.0121(10) -0.0095(10) 0.0081(9)
N1 0.020(4) 0.015(3) 0.019(4) 0.001(3) 0.001(3) 0.004(3)
N3 0.015(3) 0.023(4) 0.020(4) 0.004(3) -0.004(3) 0.002(3)
C22 0.025(5) 0.017(4) 0.033(5) 0.005(4) -0.005(4) 0.001(4)
N4 0.018(4) 0.009(3) 0.034(4) 0.005(3) 0.005(3) 0.006(3)
C36 0.032(5) 0.042(6) 0.031(6) -0.013(5) -0.008(4) 0.014(5)
C10 0.015(4) 0.029(5) 0.014(4) 0.000(3) -0.001(3) 0.002(4)
C23 0.021(4) 0.018(4) 0.026(5) 0.001(4) 0.003(4) 0.005(3)
C32 0.015(4) 0.037(5) 0.026(5) 0.001(4) -0.001(4) 0.009(4)
C29 0.012(4) 0.021(4) 0.036(5) 0.004(4) -0.002(4) 0.002(3)
N2 0.016(4) 0.042(5) 0.020(4) -0.001(3) -0.004(3) 0.007(3)
C30 0.013(4) 0.047(6) 0.022(5) 0.000(4) -0.004(3) 0.015(4)
C11 0.020(4) 0.034(5) 0.022(5) 0.002(4) -0.005(4) 0.005(4)
C35 0.030(5) 0.045(6) 0.023(5) -0.002(4) 0.004(4) 0.016(5)
C14 0.026(5) 0.034(5) 0.023(5) -0.007(4) 0.003(4) 0.004(4)
C1 0.021(4) 0.027(5) 0.021(5) -0.006(4) -0.005(4) 0.008(4)
C16 0.031(5) 0.024(5) 0.033(5) 0.010(4) 0.008(4) 0.013(4)
C26 0.026(5) 0.022(5) 0.090(9) 0.005(5) -0.007(5) 0.019(4)
C2 0.025(5) 0.028(5) 0.022(5) 0.002(4) -0.001(4) 0.010(4)
C17 0.024(5) 0.030(5) 0.039(6) 0.004(4) 0.003(4) 0.000(4)
C15 0.021(5) 0.040(5) 0.023(5) 0.006(4) -0.002(4) 0.008(4)
C25 0.032(5) 0.022(5) 0.040(6) -0.011(4) 0.014(5) 0.001(4)
C19 0.022(5) 0.017(4) 0.028(5) 0.000(4) 0.000(4) 0.005(4)
C34 0.016(4) 0.028(5) 0.041(6) -0.004(4) -0.002(4) 0.004(4)
C13 0.027(5) 0.053(6) 0.016(5) 0.006(4) 0.001(4) 0.008(5)
C24 0.027(5) 0.030(5) 0.039(6) -0.006(4) -0.005(4) 0.003(4)
C31 0.023(5) 0.023(5) 0.036(5) -0.007(4) -0.003(4) 0.010(4)
C27 0.042(6) 0.028(5) 0.041(6) 0.009(5) -0.003(5) -0.002(5)
C21 0.026(5) 0.018(4) 0.042(6) -0.002(4) -0.005(4) 0.004(4)
C3 0.043(6) 0.042(6) 0.017(5) -0.003(4) -0.009(4) 0.021(5)
C5 0.039(6) 0.036(6) 0.026(5) 0.004(4) 0.008(4) 0.013(5)
C7 0.034(5) 0.027(5) 0.020(5) -0.006(4) -0.010(4) 0.007(4)
C8 0.024(5) 0.030(5) 0.035(6) 0.004(4) -0.001(4) 0.002(4)
C28 0.011(4) 0.037(5) 0.037(6) -0.010(4) -0.009(4) 0.010(4)
C6 0.023(5) 0.034(5) 0.027(5) 0.003(4) 0.006(4) 0.008(4)
C20 0.018(4) 0.015(4) 0.035(5) -0.001(4) 0.005(4) 0.001(3)
C18 0.058(7) 0.021(5) 0.050(7) 0.011(5) 0.011(6) 0.018(5)
C12 0.019(5) 0.051(6) 0.023(5) 0.009(4) 0.001(4) 0.009(4)
C33 0.040(6) 0.039(6) 0.028(5) -0.012(4) -0.011(4) 0.011(5)
C9 0.046(6) 0.023(5) 0.039(6) -0.002(4) -0.004(5) -0.009(4)
C4 0.043(6) 0.044(6) 0.021(5) 0.003(4) 0.002(5) 0.011(5)

loop_
_atom_type_symbol
_atom_type_description
_atom_type_scat_dispersion_real
_atom_type_scat_dispersion_imag
_atom_type_scat_source
C C 0.0033 0.0016 'International Tables Vol C Tables 4.2.6.8 and 6.1.1.4'
H H 0.0000 0.0000 'International Tables Vol C Tables 4.2.6.8 and 6.1.1.4'
N N 0.0061 0.0033 'International Tables Vol C Tables 4.2.6.8 and 6.1.1.4'
Cl Cl 0.1484 0.1585 'International Tables Vol C Tables 4.2.6.8 and 6.1.1.4'
Zr Zr -2.9673 0.5597 'International Tables Vol C Tables 4.2.6.8 and 6.1.1.4'

loop_
_exptl_crystal_face_index_h
_exptl_crystal_face_index_k
_exptl_crystal_face_index_l
_exptl_crystal_face_perp_dist
1 0 -1 0.060
-1 0 1 0.020
0 0 -1 0.066
1 0 1 0.026
0 1 0 0.060
0 -1 0 0.019
0 0 1 0.014
-1 0 -1 0.058
0 -1 1 0.012
-1 1 -1 0.079

loop_
_geom_angle_atom_site_label_1
_geom_angle_atom_site_label_2
_geom_angle_atom_site_label_3
_geom_angle
N3 Zr1 N1 78.2(3)
N3 Zr1 C23 113.0(3)
N1 Zr1 C23 84.7(3)
N3 Zr1 Cl1 88.7(2)
N1 Zr1 Cl1 143.69(19)
C23 Zr1 Cl1 131.3(2)
N3 Zr1 C19 93.9(3)
N1 Zr1 C19 106.4(3)
C23 Zr1 C19 32.3(3)
Cl1 Zr1 C19 108.1(2)
N3 Zr1 N2 120.9(3)
N1 Zr1 N2 79.4(3)
C23 Zr1 N2 118.4(3)
Cl1 Zr1 N2 78.74(17)
C19 Zr1 N2 145.0(3)
N3 Zr1 C20 108.2(3)
N1 Zr1 C20 136.4(3)
C23 Zr1 C20 52.5(3)
Cl1 Zr1 C20 79.85(19)
C19 Zr1 C20 32.0(3)
N2 Zr1 C20 125.3(3)
N3 Zr1 C22 144.5(3)
N1 Zr1 C22 97.5(3)
C23 Zr1 C22 32.0(3)
Cl1 Zr1 C22 111.9(2)
C19 Zr1 C22 53.1(3)
N2 Zr1 C22 92.2(3)
C20 Zr1 C22 51.9(3)
N3 Zr1 C21 139.0(3)
N1 Zr1 C21 128.6(3)
C23 Zr1 C21 51.9(3)
Cl1 Zr1 C21 82.7(2)
C19 Zr1 C21 52.2(3)
N2 Zr1 C21 96.6(3)
C20 Zr1 C21 30.8(3)
C22 Zr1 C21 31.0(3)
N3 Zr1 Zr2 40.2(2)
N1 Zr1 Zr2 38.57(18)
C23 Zr1 Zr2 105.71(19)
Cl1 Zr1 Zr2 117.32(6)
C19 Zr1 Zr2 108.48(19)
N2 Zr1 Zr2 97.37(17)
C20 Zr1 Zr2 137.0(2)
C22 Zr1 Zr2 130.7(2)
C21 Zr1 Zr2 157.5(2)
N1 Zr2 N3 78.6(3)
N1 Zr2 N4 133.0(2)
N3 Zr2 N4 78.5(2)
N1 Zr2 C29 94.7(3)
N3 Zr2 C29 103.3(3)
N4 Zr2 C29 130.4(3)
N1 Zr2 Cl2 85.8(2)
N3 Zr2 Cl2 134.31(19)
N4 Zr2 Cl2 81.79(19)
C29 Zr2 Cl2 120.7(2)
N1 Zr2 C28 121.8(3)
N3 Zr2 C28 89.9(3)
N4 Zr2 C28 98.5(3)
C29 Zr2 C28 32.9(3)
Cl2 Zr2 C28 133.8(2)
N1 Zr2 C30 98.8(3)
N3 Zr2 C30 135.9(3)
N4 Zr2 C30 125.9(3)
C29 Zr2 C30 32.6(3)
Cl2 Zr2 C30 88.6(2)
C28 Zr2 C30 53.7(3)
N1 Zr2 C32 147.4(3)
N3 Zr2 C32 110.1(3)
N4 Zr2 C32 79.4(3)
C29 Zr2 C32 52.9(3)
Cl2 Zr2 C32 106.1(2)
C28 Zr2 C32 31.4(3)
C30 Zr2 C32 52.5(3)
N1 Zr2 C31 128.6(3)
N3 Zr2 C31 140.6(3)
N4 Zr2 C31 94.0(3)
C29 Zr2 C31 53.3(3)
Cl2 Zr2 C31 81.2(2)
C28 Zr2 C31 52.6(3)
C30 Zr2 C31 32.0(3)
C32 Zr2 C31 31.2(3)
N1 Zr2 Zr1 39.72(19)
N3 Zr2 Zr1 39.47(18)
N4 Zr2 Zr1 104.32(15)
C29 Zr2 Zr1 107.01(19)
Cl2 Zr2 Zr1 109.83(6)
C28 Zr2 Zr1 114.7(2)
C30 Zr2 Zr1 128.8(2)
C32 Zr2 Zr1 144.0(2)
C31 Zr2 Zr1 159.7(2)
C1 N1 Zr2 140.2(6)
C1 N1 Zr1 117.8(5)
Zr2 N1 Zr1 101.7(3)
C10 N3 Zr1 129.2(5)
C10 N3 Zr2 129.8(5)
Zr1 N3 Zr2 100.3(3)
C21 C22 C23 105.9(8)
C21 C22 C27 128.0(9)
C23 C22 C27 125.0(9)
C21 C22 Zr1 75.4(5)
C23 C22 Zr1 69.1(5)
C27 C22 Zr1 129.4(6)
C16 N4 C18 106.5(7)
C16 N4 C17 107.0(7)
C18 N4 C17 104.9(7)
C16 N4 Zr2 114.8(5)
C18 N4 Zr2 113.9(5)
C17 N4 Zr2 109.0(5)
C31 C36 H36A 108.9
C31 C36 H36B 109.8
H36A C36 H36B 109.5
C31 C36 H36C 109.7
H36A C36 H36C 109.5
H36B C36 H36C 109.5
C11 C10 N3 124.6(8)
C11 C10 C15 116.0(8)
N3 C10 C15 119.4(8)
C19 C23 C22 109.8(8)
C19 C23 Zr1 75.3(5)
C22 C23 Zr1 78.9(5)
C19 C23 H23 125.1
C22 C23 H23 125.0
Zr1 C23 H23 112.0
C28 C32 C31 110.6(8)
C28 C32 Zr2 72.6(5)
C31 C32 Zr2 76.3(5)
C28 C32 H32 124.8
C31 C32 H32 124.6
Zr2 C32 H32 117.9
C30 C29 C28 107.0(8)
C30 C29 C34 126.2(8)
C28 C29 C34 126.1(9)
C30 C29 Zr2 75.0(5)
C28 C29 Zr2 73.8(5)
C34 C29 Zr2 124.1(6)
C9 N2 C8 108.5(7)
C9 N2 C7 107.6(7)
C8 N2 C7 104.1(7)
C9 N2 Zr1 111.2(6)
C8 N2 Zr1 113.8(5)
C7 N2 Zr1 111.3(5)
C29 C30 C31 108.0(8)
C29 C30 C35 127.6(9)
C31 C30 C35 124.3(9)
C29 C30 Zr2 72.4(5)
C31 C30 Zr2 76.6(5)
C35 C30 Zr2 120.2(6)
C10 C11 C12 119.6(9)
C10 C11 C16 125.5(8)
C12 C11 C16 114.8(8)
C30 C35 H35A 109.5
C30 C35 H35B 108.8
H35A C35 H35B 109.5
C30 C35 H35C 110.1
H35A C35 H35C 109.5
H35B C35 H35C 109.5
C15 C14 C13 119.0(9)
C15 C14 H14 120.9
C13 C14 H14 120.2
N1 C1 C6 123.9(8)
N1 C1 C2 118.3(8)
C6 C1 C2 117.8(8)
N4 C16 C11 118.3(7)
N4 C16 H16A 108.2
C11 C16 H16A 107.8
N4 C16 H16B 107.5
C11 C16 H16B 107.5
H16A C16 H16B 107.1
C21 C26 H26A 109.5
C21 C26 H26B 110.5
H26A C26 H26B 109.5
C21 C26 H26C 108.4
H26A C26 H26C 109.5
H26B C26 H26C 109.5
C3 C2 C1 120.1(9)
C3 C2 C7 120.7(9)
C1 C2 C7 119.2(8)
N4 C17 H17A 109.1
N4 C17 H17B 109.9
H17A C17 H17B 109.5
N4 C17 H17C 109.4
H17A C17 H17C 109.5
H17B C17 H17C 109.5
C14 C15 C10 124.4(9)
C14 C15 H15 117.5
C10 C15 H15 118.0
C20 C25 H25A 109.2
C20 C25 H25B 109.5
H25A C25 H25B 109.5
C20 C25 H25C 109.7
H25A C25 H25C 109.5
H25B C25 H25C 109.5
C23 C19 C20 106.7(8)
C23 C19 C24 125.6(8)
C20 C19 C24 126.5(8)
C23 C19 Zr1 72.4(5)
C20 C19 Zr1 77.0(5)
C24 C19 Zr1 125.7(6)
C29 C34 H34A 109.0
C29 C34 H34B 109.8
H34A C34 H34B 109.5
C29 C34 H34C 109.6
H34A C34 H34C 109.5
H34B C34 H34C 109.5
C12 C13 C14 117.9(9)
C12 C13 H13 120.9
C14 C13 H13 121.3
C19 C24 H24A 109.3
C19 C24 H24B 109.7
H24A C24 H24B 109.5
C19 C24 H24C 109.4
H24A C24 H24C 109.5
H24B C24 H24C 109.5
C32 C31 C30 106.8(8)
C32 C31 C36 126.2(9)
C30 C31 C36 126.8(9)
C32 C31 Zr2 72.5(5)
C30 C31 Zr2 71.4(5)
C36 C31 Zr2 125.2(6)
C22 C27 H27A 109.9
C22 C27 H27B 109.1
H27A C27 H27B 109.5
C22 C27 H27C 109.4
H27A C27 H27C 109.5
H27B C27 H27C 109.5
C20 C21 C22 109.3(8)
C20 C21 C26 125.8(9)
C22 C21 C26 124.6(9)
C20 C21 Zr1 73.1(5)
C22 C21 Zr1 73.5(5)
C26 C21 Zr1 125.0(6)
C4 C3 C2 120.6(9)
C4 C3 H3 119.6
C2 C3 H3 119.7
C6 C5 C4 120.9(9)
C6 C5 H5 119.4
C4 C5 H5 119.7
C2 C7 N2 114.4(7)
C2 C7 H7A 108.8
N2 C7 H7A 108.5
C2 C7 H7B 108.4
N2 C7 H7B 109.0
H7A C7 H7B 107.6
N2 C8 H8A 109.4
N2 C8 H8B 109.6
H8A C8 H8B 109.5
N2 C8 H8C 109.4
H8A C8 H8C 109.5
H8B C8 H8C 109.5
C32 C28 C29 107.6(8)
C32 C28 C33 128.3(9)
C29 C28 C33 123.5(9)
C32 C28 Zr2 76.0(5)
C29 C28 Zr2 73.2(5)
C33 C28 Zr2 123.4(6)
C5 C6 C1 121.1(9)
C5 C6 H6 119.3
C1 C6 H6 119.6
C21 C20 C19 108.2(8)
C21 C20 C25 125.5(8)
C19 C20 C25 125.9(9)
C21 C20 Zr1 76.1(5)
C19 C20 Zr1 71.0(5)
C25 C20 Zr1 124.7(6)
N4 C18 H18A 109.2
N4 C18 H18B 108.3
H18A C18 H18B 109.5
N4 C18 H18C 110.8
H18A C18 H18C 109.5
H18B C18 H18C 109.5
C13 C12 C11 123.1(9)
C13 C12 H12 118.3
C11 C12 H12 118.5
C28 C33 H33A 109.5
C28 C33 H33B 109.0
H33A C33 H33B 109.5
C28 C33 H33C 109.9
H33A C33 H33C 109.5
H33B C33 H33C 109.5
N2 C9 H9A 108.9
N2 C9 H9B 109.5
H9A C9 H9B 109.5
N2 C9 H9C 110.0
H9A C9 H9C 109.5
H9B C9 H9C 109.5
C3 C4 C5 119.4(9)
C3 C4 H4 120.5
C5 C4 H4 120.1

loop_
_geom_bond_atom_site_label_1
_geom_bond_atom_site_label_2
_geom_bond_distance
Zr1 N3 2.090(7)
Zr1 N1 2.111(7)
Zr1 C23 2.507(8)
Zr1 Cl1 2.512(2)
Zr1 C19 2.544(9)
Zr1 N2 2.569(7)
Zr1 C20 2.621(8)
Zr1 C22 2.634(8)
Zr1 C21 2.658(9)
Zr1 Zr2 3.2352(12)
Zr2 N1 2.060(7)
Zr2 N3 2.123(7)
Zr2 N4 2.447(7)
Zr2 C29 2.520(8)
Zr2 Cl2 2.522(2)
Zr2 C28 2.528(8)
Zr2 C30 2.553(8)
Zr2 C32 2.571(8)
Zr2 C31 2.620(9)
N1 C1 1.387(11)
N3 C10 1.411(10)
C22 C21 1.416(13)
C22 C23 1.423(12)
C22 C27 1.494(13)
N4 C16 1.426(12)
N4 C18 1.497(11)
N4 C17 1.508(11)
C36 C31 1.516(13)
C36 H36A 0.9599
C36 H36B 0.9601
C36 H36C 0.9600
C10 C11 1.405(12)
C10 C15 1.412(13)
C23 C19 1.406(12)
C23 H23 0.9301
C32 C28 1.381(13)
C32 C31 1.397(13)
C32 H32 0.9301
C29 C30 1.424(13)
C29 C28 1.431(13)
C29 C34 1.491(12)
N2 C9 1.429(13)
N2 C8 1.482(11)
N2 C7 1.512(11)
C30 C31 1.426(13)
C30 C35 1.508(12)
C11 C12 1.406(13)
C11 C16 1.536(13)
C35 H35A 0.9600
C35 H35B 0.9600
C35 H35C 0.9599
C14 C15 1.367(13)
C14 C13 1.415(14)
C14 H14 0.9300
C1 C6 1.396(12)
C1 C2 1.427(12)
C16 H16A 0.9701
C16 H16B 0.9700
C26 C21 1.519(12)
C26 H26A 0.9600
C26 H26B 0.9601
C26 H26C 0.9600
C2 C3 1.390(12)
C2 C7 1.493(13)
C17 H17A 0.9600
C17 H17B 0.9601
C17 H17C 0.9600
C15 H15 0.9300
C25 C20 1.506(13)
C25 H25A 0.9600
C25 H25B 0.9600
C25 H25C 0.9599
C19 C20 1.424(12)
C19 C24 1.508(13)
C34 H34A 0.9600
C34 H34B 0.9600
C34 H34C 0.9600
C13 C12 1.373(14)
C13 H13 0.9299
C24 H24A 0.9599
C24 H24B 0.9600
C24 H24C 0.9600
C27 H27A 0.9600
C27 H27B 0.9600
C27 H27C 0.9601
C21 C20 1.402(13)
C3 C4 1.382(14)
C3 H3 0.9299
C5 C6 1.375(13)
C5 C4 1.391(15)
C5 H5 0.9300
C7 H7A 0.9700
C7 H7B 0.9700
C8 H8A 0.9600
C8 H8B 0.9600
C8 H8C 0.9600
C28 C33 1.510(13)
C6 H6 0.9300
C18 H18A 0.9600
C18 H18B 0.9599
C18 H18C 0.9600
C12 H12 0.9299
C33 H33A 0.9601
C33 H33B 0.9600
C33 H33C 0.9600
C9 H9A 0.9600
C9 H9B 0.9600
C9 H9C 0.9599
C4 H4 0.9301
